data_7039081
loop_
_publ_author_name
'Cuesta-Aluja, L'
'Castilla, J.'
'Masdeu-Bult\'o, A M'

_publ_section_title
;
 Aluminium salabza complexes for fixation of CO2 to organic carbonates.
;
_journal_issue 37
_journal_name_full 'Dalton transactions (Cambridge, England : 2003)'
_journal_page_first 14658
_journal_page_last 14667
_journal_paper_doi 10.1039/c6dt01069e
_journal_volume 45
_journal_year 2016
_chemical_formula_sum 'C78 H106 Cl2 Fe2 N4 O5'
_chemical_formula_weight 1362.26
_chemical_name_systematic
;
 ?
;
_space_group_IT_number 15
_space_group_name_Hall '-C 2yc'
_symmetry_cell_setting monoclinic
_symmetry_space_group_name_Hall '-C 2yc'
_symmetry_space_group_name_H-M 'C 1 2/c 1'
_atom_sites_solution_hydrogens geom
_audit_creation_method SHELXL-2014
_audit_update_record
;
2016-02-22 deposited with the CCDC.
2016-04-27 downloaded from the CCDC.
;
_cell_angle_alpha 90
_cell_angle_beta 101.408(3)
_cell_angle_gamma 90
_cell_formula_units_Z 4
_cell_length_a 19.0813(14)
_cell_length_b 19.8561(16)
_cell_length_c 20.3191(13)
_cell_measurement_reflns_used 5258
_cell_measurement_temperature 100(2)
_cell_measurement_theta_max 27.82
_cell_measurement_theta_min 2.29
_cell_volume 7546.4(10)
_computing_cell_refinement 'Bruker APEX2 v2011.4-0'
_computing_data_collection 'Bruker APEX2 v2011.4-0'
_computing_data_reduction 'Bruker SAINT V7.60A'
_computing_molecular_graphics 'Bruker SHELXTL'
_computing_publication_material 'Bruker SHELXTL'
_computing_structure_refinement 'SHELXL-2014 (Sheldrick, 2014)'
_computing_structure_solution Sir2011
_diffrn_ambient_temperature 100(2)
_diffrn_detector_area_resol_mean 512
_diffrn_detector_type '4K CCD area detector APEX II'
_diffrn_measured_fraction_theta_full 0.962
_diffrn_measured_fraction_theta_max 0.924
_diffrn_measurement_device_type 'APEX DUO Kappa 4-axis goniometer'
_diffrn_measurement_method
;
 Fullsphere data collection, phi and omega scans
;
_diffrn_measurement_specimen_support 'magnetic support with MicroMount'
_diffrn_radiation_monochromator 'Quazar MX Multilayer Optics'
_diffrn_radiation_type MoK\a
_diffrn_radiation_wavelength 0.71073
_diffrn_reflns_av_R_equivalents 0.0479
_diffrn_reflns_av_unetI/netI 0.0580
_diffrn_reflns_Laue_measured_fraction_full 0.962
_diffrn_reflns_Laue_measured_fraction_max 0.924
_diffrn_reflns_limit_h_max 22
_diffrn_reflns_limit_h_min -25
_diffrn_reflns_limit_k_max 26
_diffrn_reflns_limit_k_min -24
_diffrn_reflns_limit_l_max 26
_diffrn_reflns_limit_l_min -17
_diffrn_reflns_number 28962
_diffrn_reflns_point_group_measured_fraction_full 0.962
_diffrn_reflns_point_group_measured_fraction_max 0.924
_diffrn_reflns_theta_full 25.242
_diffrn_reflns_theta_max 27.930
_diffrn_reflns_theta_min 1.686
_diffrn_source 'Microfocus source E025 IuS'
_diffrn_source_current 0.6
_diffrn_source_power 50
_diffrn_source_size '0.2 mm x 0.2 mm fine focus'
_diffrn_source_type 'Bruker APEX DUO'
_exptl_absorpt_coefficient_mu 0.506
_exptl_absorpt_correction_T_max 0.995
_exptl_absorpt_correction_T_min 0.838
_exptl_absorpt_correction_type empirical
_exptl_absorpt_process_details
; 
 SADABS Version 2008/1 Bruker-Nonius
 Blessing, Acta Cryst. (1995) A51 33-38
;
_exptl_crystal_colour brown
_exptl_crystal_density_diffrn 1.199
_exptl_crystal_description block
_exptl_crystal_F_000 2912
_exptl_crystal_size_max 0.03
_exptl_crystal_size_mid 0.02
_exptl_crystal_size_min 0.01
_refine_diff_density_max 0.517
_refine_diff_density_min -0.534
_refine_diff_density_rms 0.066
_refine_ls_extinction_method none
_refine_ls_goodness_of_fit_ref 1.046
_refine_ls_hydrogen_treatment constr
_refine_ls_matrix_type full
_refine_ls_number_parameters 524
_refine_ls_number_reflns 8355
_refine_ls_number_restraints 148
_refine_ls_restrained_S_all 1.046
_refine_ls_R_factor_all 0.0804
_refine_ls_R_factor_gt 0.0477
_refine_ls_shift/su_max 0.001
_refine_ls_shift/su_mean 0.000
_refine_ls_structure_factor_coef Fsqd
_refine_ls_weighting_details 'w=1/[\s^2^(Fo^2^)+(0.0389P)^2^+13.7686P] where P=(Fo^2^+2Fc^2^)/3'
_refine_ls_weighting_scheme calc
_refine_ls_wR_factor_gt 0.1009
_refine_ls_wR_factor_ref 0.1139
_reflns_Friedel_coverage 0.000
_reflns_number_gt 5997
_reflns_number_total 8355
_reflns_threshold_expression 'I > 2\s(I)'
_cod_data_source_file c6dt01069e2.cif
_cod_data_source_block mo_LCAFesalabza_0m
_cod_depositor_comments
;
The following automatic conversions were performed:

'_symmetry_cell_setting' value 'Monoclinic' changed to 'monoclinic'
according to
/usr/data/users/saulius/crontab/automatic-downloads/rss-feeds/RSC/lib/dictionaries/cif_core.dic
dictionary named 'cif_core.dic' version 2.4.2 from 2011-04-26.

Automatic conversion script
Id: cif_fix_values 4268 2015-11-12 08:31:59Z antanas 

 Adding full bibliography for 7039081--7039083.cif.
;
_cod_original_sg_symbol_H-M C2/c
_cod_database_code 7039081
_shelx_space_group_comment
;
The symmetry employed for this shelxl refinement is uniquely defined
by the following loop, which should always be used as a source of
symmetry information in preference to the above space-group names.
They are only intended as comments.
;
_shelx_estimated_absorpt_t_min 0.985
_shelx_estimated_absorpt_t_max 0.995
_shelxl_version_number 2014-3

loop_
_space_group_symop_operation_xyz
'x, y, z'
'-x, y, -z+1/2'
'x+1/2, y+1/2, z'
'-x+1/2, y+1/2, -z+1/2'
'-x, -y, -z'
'x, -y, z-1/2'
'-x+1/2, -y+1/2, -z'
'x+1/2, -y+1/2, z-1/2'

loop_
_atom_site_label
_atom_site_type_symbol
_atom_site_fract_x
_atom_site_fract_y
_atom_site_fract_z
_atom_site_U_iso_or_equiv
_atom_site_adp_type
_atom_site_occupancy
_atom_site_site_symmetry_order
_atom_site_calc_flag
_atom_site_refinement_flags_posn
_atom_site_refinement_flags_adp
_atom_site_refinement_flags_occupancy
_atom_site_disorder_assembly
_atom_site_disorder_group
Fe1 Fe 0.83512(2) 0.11107(2) 0.46151(2) 0.01668(10) Uani 1 1 d . . . . .
Cl1 Cl 0.89842(4) 0.07748(3) 0.38521(3) 0.02961(16) Uani 1 1 d . . . . .
N1 N 0.92203(10) 0.08752(9) 0.54209(10) 0.0173(4) Uani 1 1 d . . . . .
N2 N 0.84966(10) 0.21041(9) 0.49479(10) 0.0163(4) Uani 1 1 d . . . . .
O1 O 0.78502(8) 0.04416(8) 0.49726(8) 0.0212(4) Uani 1 1 d . . . . .
O2 O 0.75058(9) 0.14250(8) 0.40410(8) 0.0205(4) Uani 1 1 d . . . . .
C1 C 0.80313(13) -0.01103(11) 0.53361(12) 0.0188(5) Uani 1 1 d . . . . .
C2 C 0.75040(13) -0.06079(12) 0.53733(12) 0.0193(5) Uani 1 1 d . . . . .
C3 C 0.77221(13) -0.11722(12) 0.57628(12) 0.0208(5) Uani 1 1 d . . . . .
H3 H 0.7374 -0.1509 0.5787 0.025 Uiso 1 1 calc R U . . .
C4 C 0.84216(13) -0.12822(11) 0.61245(12) 0.0203(5) Uani 1 1 d D . . . .
C5 C 0.89159(13) -0.07822(11) 0.60902(12) 0.0196(5) Uani 1 1 d . . . . .
H5 H 0.9392 -0.0834 0.6334 0.023 Uiso 1 1 calc R U . . .
C6 C 0.87327(12) -0.01986(11) 0.57037(12) 0.0171(5) Uani 1 1 d . . . . .
C7 C 0.92811(13) 0.03029(11) 0.57345(12) 0.0174(5) Uani 1 1 d . . . . .
H7 H 0.9732 0.0206 0.6011 0.021 Uiso 1 1 calc R U . . .
C8 C 0.98375(12) 0.13000(12) 0.54974(12) 0.0166(5) Uani 1 1 d . . . . .
C9 C 1.05076(12) 0.10444(12) 0.54652(12) 0.0190(5) Uani 1 1 d . . . . .
H9 H 1.0570 0.0575 0.5407 0.023 Uiso 1 1 calc R U . . .
C10 C 1.10846(13) 0.14781(13) 0.55189(12) 0.0218(5) Uani 1 1 d . . . . .
H10 H 1.1543 0.1307 0.5494 0.026 Uiso 1 1 calc R U . . .
C11 C 1.09922(13) 0.21613(13) 0.56091(13) 0.0234(6) Uani 1 1 d . . . . .
H11 H 1.1390 0.2457 0.5656 0.028 Uiso 1 1 calc R U . . .
C12 C 1.03191(13) 0.24156(12) 0.56319(12) 0.0210(5) Uani 1 1 d . . . . .
H12 H 1.0260 0.2885 0.5691 0.025 Uiso 1 1 calc R U . . .
C13 C 0.97325(12) 0.19909(11) 0.55697(12) 0.0172(5) Uani 1 1 d . . . . .
C14 C 0.89948(12) 0.22497(12) 0.55879(12) 0.0190(5) Uani 1 1 d . . . . .
H14A H 0.8818 0.2034 0.5963 0.023 Uiso 1 1 calc R U . . .
H14B H 0.9015 0.2742 0.5667 0.023 Uiso 1 1 calc R U . . .
C15 C 0.82052(12) 0.26145(12) 0.46014(12) 0.0185(5) Uani 1 1 d . . . . .
H15 H 0.8340 0.3048 0.4782 0.022 Uiso 1 1 calc R U . . .
C16 C 0.77019(12) 0.25987(12) 0.39765(12) 0.0172(5) Uani 1 1 d . . . . .
C17 C 0.75228(13) 0.32199(12) 0.36438(12) 0.0199(5) Uani 1 1 d . . . . .
H17 H 0.7738 0.3622 0.3841 0.024 Uiso 1 1 calc R U . . .
C18 C 0.70455(13) 0.32542(12) 0.30432(12) 0.0198(5) Uani 1 1 d . . . . .
C19 C 0.67342(13) 0.26433(12) 0.27782(13) 0.0196(5) Uani 1 1 d . . . . .
H19 H 0.6414 0.2659 0.2356 0.024 Uiso 1 1 calc R U . . .
C20 C 0.68616(13) 0.20214(12) 0.30901(12) 0.0186(5) Uani 1 1 d . . . . .
C21 C 0.73690(12) 0.19974(11) 0.37069(12) 0.0177(5) Uani 1 1 d . . . . .
C22 C 0.67330(13) -0.05165(13) 0.49838(13) 0.0246(6) Uani 1 1 d . . . . .
C23 C 0.64069(14) 0.01340(14) 0.52019(15) 0.0323(7) Uani 1 1 d . . . . .
H23A H 0.6407 0.0113 0.5684 0.049 Uiso 1 1 calc R U . . .
H23B H 0.5915 0.0182 0.4951 0.049 Uiso 1 1 calc R U . . .
H23C H 0.6691 0.0521 0.5110 0.049 Uiso 1 1 calc R U . . .
C24 C 0.67291(15) -0.04995(14) 0.42281(13) 0.0311(6) Uani 1 1 d . . . . .
H24A H 0.7032 -0.0129 0.4130 0.047 Uiso 1 1 calc R U . . .
H24B H 0.6239 -0.0432 0.3980 0.047 Uiso 1 1 calc R U . . .
H24C H 0.6914 -0.0927 0.4092 0.047 Uiso 1 1 calc R U . . .
C25 C 0.62495(14) -0.11022(14) 0.51121(15) 0.0339(7) Uani 1 1 d . . . . .
H25A H 0.6433 -0.1525 0.4965 0.051 Uiso 1 1 calc R U . . .
H25B H 0.5762 -0.1026 0.4860 0.051 Uiso 1 1 calc R U . . .
H25C H 0.6245 -0.1128 0.5593 0.051 Uiso 1 1 calc R U . . .
C26 C 0.86353(13) -0.19197(12) 0.65434(13) 0.0253(6) Uani 1 1 d D . . . .
C27 C 0.8047(2) -0.24379(19) 0.6458(2) 0.0347(11) Uani 0.65 1 d D . P A 1
H27A H 0.7636 -0.2253 0.6619 0.052 Uiso 0.65 1 calc R U P A 1
H27B H 0.8220 -0.2842 0.6717 0.052 Uiso 0.65 1 calc R U P A 1
H27C H 0.7904 -0.2556 0.5982 0.052 Uiso 0.65 1 calc R U P A 1
C28 C 0.8848(2) -0.1712(2) 0.72854(17) 0.0306(10) Uani 0.65 1 d D . P A 1
H28A H 0.8432 -0.1520 0.7434 0.046 Uiso 0.65 1 calc R U P A 1
H28B H 0.9231 -0.1376 0.7337 0.046 Uiso 0.65 1 calc R U P A 1
H28C H 0.9016 -0.2109 0.7558 0.046 Uiso 0.65 1 calc R U P A 1
C29 C 0.9303(2) -0.22332(18) 0.6331(2) 0.0255(9) Uani 0.65 1 d D . P A 1
H29A H 0.9452 -0.2636 0.6601 0.038 Uiso 0.65 1 calc R U P A 1
H29B H 0.9693 -0.1904 0.6402 0.038 Uiso 0.65 1 calc R U P A 1
H29C H 0.9184 -0.2357 0.5855 0.038 Uiso 0.65 1 calc R U P A 1
C27' C 0.8450(5) -0.2536(3) 0.6076(4) 0.051(3) Uani 0.35 1 d D . P A 2
H27D H 0.8751 -0.2533 0.5737 0.077 Uiso 0.35 1 calc R U P A 2
H27E H 0.7946 -0.2514 0.5853 0.077 Uiso 0.35 1 calc R U P A 2
H27F H 0.8536 -0.2950 0.6341 0.077 Uiso 0.35 1 calc R U P A 2
C28' C 0.8149(4) -0.1982(4) 0.7078(4) 0.046(2) Uani 0.35 1 d D . P A 2
H28D H 0.8231 -0.2419 0.7304 0.070 Uiso 0.35 1 calc R U P A 2
H28E H 0.7646 -0.1945 0.6855 0.070 Uiso 0.35 1 calc R U P A 2
H28F H 0.8267 -0.1620 0.7410 0.070 Uiso 0.35 1 calc R U P A 2
C29' C 0.9396(3) -0.1940(4) 0.6895(5) 0.053(3) Uani 0.35 1 d D . P A 2
H29D H 0.9705 -0.1941 0.6564 0.080 Uiso 0.35 1 calc R U P A 2
H29E H 0.9481 -0.2350 0.7169 0.080 Uiso 0.35 1 calc R U P A 2
H29F H 0.9502 -0.1544 0.7185 0.080 Uiso 0.35 1 calc R U P A 2
C30 C 0.68560(13) 0.39120(12) 0.26527(13) 0.0230(5) Uani 1 1 d . . . . .
C31 C 0.71435(16) 0.45255(13) 0.30761(14) 0.0315(6) Uani 1 1 d . . . . .
H31A H 0.7667 0.4515 0.3173 0.047 Uiso 1 1 calc R U . . .
H31B H 0.6969 0.4517 0.3499 0.047 Uiso 1 1 calc R U . . .
H31C H 0.6978 0.4938 0.2828 0.047 Uiso 1 1 calc R U . . .
C32 C 0.71910(15) 0.39087(14) 0.20270(14) 0.0319(6) Uani 1 1 d . . . . .
H32A H 0.7713 0.3894 0.2163 0.048 Uiso 1 1 calc R U . . .
H32B H 0.7049 0.4318 0.1764 0.048 Uiso 1 1 calc R U . . .
H32C H 0.7025 0.3512 0.1753 0.048 Uiso 1 1 calc R U . . .
C33 C 0.60393(15) 0.39848(14) 0.24440(16) 0.0358(7) Uani 1 1 d . . . . .
H33A H 0.5924 0.4412 0.2206 0.054 Uiso 1 1 calc R U . . .
H33B H 0.5826 0.3977 0.2845 0.054 Uiso 1 1 calc R U . . .
H33C H 0.5847 0.3611 0.2148 0.054 Uiso 1 1 calc R U . . .
C34 C 0.64653(13) 0.13832(12) 0.27991(13) 0.0240(6) Uani 1 1 d . . . . .
C35 C 0.60148(14) 0.11227(13) 0.32927(14) 0.0298(6) Uani 1 1 d . . . . .
H35A H 0.6328 0.1018 0.3724 0.045 Uiso 1 1 calc R U . . .
H35B H 0.5759 0.0715 0.3110 0.045 Uiso 1 1 calc R U . . .
H35C H 0.5669 0.1469 0.3359 0.045 Uiso 1 1 calc R U . . .
C36 C 0.59602(14) 0.15249(13) 0.21260(14) 0.0310(6) Uani 1 1 d . . . . .
H36A H 0.5606 0.1863 0.2191 0.046 Uiso 1 1 calc R U . . .
H36B H 0.5716 0.1108 0.1954 0.046 Uiso 1 1 calc R U . . .
H36C H 0.6237 0.1695 0.1803 0.046 Uiso 1 1 calc R U . . .
C37 C 0.69911(15) 0.08334(13) 0.26684(15) 0.0323(7) Uani 1 1 d . . . . .
H37A H 0.7237 0.0984 0.2314 0.049 Uiso 1 1 calc R U . . .
H37B H 0.6727 0.0418 0.2527 0.049 Uiso 1 1 calc R U . . .
H37C H 0.7343 0.0749 0.3081 0.049 Uiso 1 1 calc R U . . .
O1S O 1.0045(14) 0.3782(5) 0.2439(14) 0.056(3) Uani 0.3 1 d D U P B -1
C1S C 0.9577(10) 0.4176(9) 0.2769(9) 0.057(4) Uani 0.3 1 d D U P B -1
H1S1 H 0.9179 0.4357 0.2428 0.069 Uiso 0.3 1 calc R U P B -1
H1S2 H 0.9846 0.4561 0.3003 0.069 Uiso 0.3 1 calc R U P B -1
C2S C 0.9271(12) 0.3746(11) 0.3283(9) 0.046(4) Uani 0.3 1 d D U P B -1
H2S1 H 0.8919 0.3427 0.3043 0.069 Uiso 0.3 1 calc R U P B -1
H2S2 H 0.9041 0.4041 0.3563 0.069 Uiso 0.3 1 calc R U P B -1
H2S3 H 0.9660 0.3497 0.3568 0.069 Uiso 0.3 1 calc R U P B -1
C3S C 1.0355(13) 0.4175(9) 0.1962(9) 0.061(4) Uani 0.3 1 d D U P B -1
H3S1 H 1.0757 0.4452 0.2202 0.073 Uiso 0.3 1 calc R U P B -1
H3S2 H 0.9991 0.4479 0.1702 0.073 Uiso 0.3 1 calc R U P B -1
C4S C 1.0620(13) 0.3672(13) 0.1491(11) 0.054(5) Uani 0.3 1 d D U P B -1
H4S1 H 1.0812 0.3271 0.1746 0.082 Uiso 0.3 1 calc R U P B -1
H4S2 H 1.0997 0.3883 0.1296 0.082 Uiso 0.3 1 calc R U P B -1
H4S3 H 1.0222 0.3542 0.1131 0.082 Uiso 0.3 1 calc R U P B -1
O1S' O 0.9972(13) 0.3804(10) 0.2870(10) 0.082(5) Uani 0.2 1 d D U P C -2
C1S' C 0.952(3) 0.4044(16) 0.3327(19) 0.083(6) Uani 0.2 1 d D U P C -2
H1S3 H 0.9038 0.4161 0.3081 0.100 Uiso 0.2 1 calc R U P C -2
H1S4 H 0.9739 0.4441 0.3585 0.100 Uiso 0.2 1 calc R U P C -2
C2S' C 0.9509(12) 0.3431(12) 0.3786(13) 0.066(5) Uani 0.2 1 d D U P C -2
H2S4 H 0.9195 0.3084 0.3543 0.098 Uiso 0.2 1 calc R U P C -2
H2S5 H 0.9328 0.3569 0.4185 0.098 Uiso 0.2 1 calc R U P C -2
H2S6 H 0.9993 0.3250 0.3923 0.098 Uiso 0.2 1 calc R U P C -2
C3S' C 1.0171(17) 0.4291(11) 0.2411(13) 0.079(5) Uani 0.2 1 d D U P C -2
H3S3 H 1.0572 0.4567 0.2653 0.095 Uiso 0.2 1 calc R U P C -2
H3S4 H 0.9761 0.4595 0.2253 0.095 Uiso 0.2 1 calc R U P C -2
C4S' C 1.040(3) 0.3960(14) 0.1793(18) 0.070(6) Uani 0.2 1 d D U P C -2
H4S4 H 1.0763 0.3617 0.1945 0.104 Uiso 0.2 1 calc R U P C -2
H4S5 H 1.0592 0.4305 0.1534 0.104 Uiso 0.2 1 calc R U P C -2
H4S6 H 0.9980 0.3749 0.1509 0.104 Uiso 0.2 1 calc R U P C -2

loop_
_atom_site_aniso_label
_atom_site_aniso_U_11
_atom_site_aniso_U_22
_atom_site_aniso_U_33
_atom_site_aniso_U_23
_atom_site_aniso_U_13
_atom_site_aniso_U_12
Fe1 0.01813(18) 0.01106(15) 0.0194(2) 0.00158(14) 0.00011(13) -0.00166(14)
Cl1 0.0301(4) 0.0330(4) 0.0253(4) -0.0009(3) 0.0046(3) 0.0059(3)
N1 0.0191(10) 0.0140(9) 0.0190(11) -0.0030(8) 0.0039(8) -0.0044(8)
N2 0.0162(10) 0.0139(9) 0.0174(11) 0.0002(8) -0.0002(8) -0.0012(8)
O1 0.0196(9) 0.0156(8) 0.0255(10) 0.0068(7) -0.0023(7) -0.0044(7)
O2 0.0201(9) 0.0124(8) 0.0261(10) 0.0026(7) -0.0027(7) -0.0007(7)
C1 0.0241(13) 0.0150(11) 0.0173(14) 0.0002(10) 0.0037(10) -0.0012(10)
C2 0.0211(12) 0.0169(12) 0.0194(14) -0.0007(10) 0.0030(10) -0.0044(10)
C3 0.0249(13) 0.0161(11) 0.0220(14) -0.0004(10) 0.0065(11) -0.0068(10)
C4 0.0251(13) 0.0160(11) 0.0203(14) 0.0015(10) 0.0054(11) -0.0012(10)
C5 0.0215(13) 0.0158(12) 0.0211(14) 0.0004(10) 0.0035(10) 0.0012(10)
C6 0.0205(12) 0.0132(11) 0.0175(14) -0.0003(9) 0.0040(10) -0.0020(9)
C7 0.0194(12) 0.0155(11) 0.0169(14) 0.0001(9) 0.0026(10) 0.0006(9)
C8 0.0183(12) 0.0168(11) 0.0130(13) 0.0008(9) -0.0005(9) -0.0052(9)
C9 0.0219(12) 0.0172(12) 0.0172(14) 0.0002(10) 0.0020(10) -0.0010(10)
C10 0.0195(12) 0.0252(13) 0.0204(14) 0.0005(11) 0.0031(10) -0.0026(10)
C11 0.0210(13) 0.0251(13) 0.0223(15) 0.0013(11) 0.0003(11) -0.0096(10)
C12 0.0266(13) 0.0172(12) 0.0171(14) 0.0004(10) -0.0007(10) -0.0053(10)
C13 0.0209(12) 0.0168(11) 0.0120(13) 0.0014(9) -0.0013(10) -0.0023(9)
C14 0.0222(13) 0.0147(11) 0.0189(14) -0.0040(10) 0.0010(10) -0.0028(10)
C15 0.0200(12) 0.0134(11) 0.0222(14) -0.0013(10) 0.0046(10) -0.0014(9)
C16 0.0173(12) 0.0168(11) 0.0172(13) -0.0007(9) 0.0027(10) 0.0003(9)
C17 0.0221(13) 0.0153(11) 0.0223(14) 0.0003(10) 0.0041(11) -0.0013(10)
C18 0.0213(13) 0.0177(12) 0.0214(14) 0.0023(10) 0.0070(11) 0.0014(10)
C19 0.0203(12) 0.0205(12) 0.0169(13) -0.0009(10) 0.0012(10) 0.0031(10)
C20 0.0193(12) 0.0148(11) 0.0208(14) -0.0021(10) 0.0018(10) 0.0021(9)
C21 0.0190(12) 0.0131(11) 0.0209(14) 0.0008(9) 0.0034(10) 0.0027(9)
C22 0.0213(13) 0.0209(12) 0.0296(16) 0.0042(11) 0.0000(11) -0.0067(10)
C23 0.0228(14) 0.0297(15) 0.0432(19) 0.0014(13) 0.0031(12) -0.0010(11)
C24 0.0317(15) 0.0293(14) 0.0282(17) 0.0058(12) -0.0037(12) -0.0101(12)
C25 0.0255(14) 0.0340(15) 0.0381(18) 0.0101(13) -0.0033(12) -0.0127(12)
C26 0.0300(14) 0.0168(12) 0.0286(16) 0.0067(11) 0.0045(12) -0.0014(11)
C27 0.035(3) 0.019(2) 0.046(3) 0.016(2) -0.001(2) -0.0056(18)
C28 0.041(3) 0.026(2) 0.026(2) 0.0107(18) 0.009(2) 0.0080(19)
C29 0.035(2) 0.0170(19) 0.024(2) 0.0066(17) 0.0038(18) 0.0026(17)
C27' 0.081(8) 0.020(4) 0.052(7) 0.009(4) 0.011(6) 0.002(5)
C28' 0.063(6) 0.032(5) 0.044(6) 0.012(4) 0.011(5) 0.003(4)
C29' 0.038(5) 0.036(5) 0.078(8) 0.030(5) -0.006(5) -0.007(4)
C30 0.0279(13) 0.0174(12) 0.0232(15) 0.0046(11) 0.0036(11) 0.0014(11)
C31 0.0427(17) 0.0171(13) 0.0341(17) 0.0053(11) 0.0061(13) 0.0017(12)
C32 0.0414(16) 0.0287(14) 0.0250(16) 0.0057(12) 0.0046(13) -0.0021(13)
C33 0.0319(16) 0.0259(15) 0.047(2) 0.0112(13) 0.0022(14) 0.0052(12)
C34 0.0230(13) 0.0178(12) 0.0271(16) -0.0043(11) -0.0051(11) 0.0021(10)
C35 0.0271(14) 0.0206(13) 0.0378(17) -0.0014(12) -0.0029(12) -0.0048(11)
C36 0.0298(15) 0.0241(14) 0.0326(17) -0.0048(12) -0.0095(12) 0.0005(11)
C37 0.0341(16) 0.0227(13) 0.0351(17) -0.0100(12) -0.0055(13) 0.0060(12)
O1S 0.054(5) 0.058(4) 0.060(7) 0.004(5) 0.023(4) 0.013(5)
C1S 0.053(6) 0.055(6) 0.065(7) -0.003(6) 0.013(6) 0.011(5)
C2S 0.051(8) 0.043(9) 0.046(10) -0.011(7) 0.012(7) 0.011(7)
C3S 0.061(6) 0.061(7) 0.060(8) 0.000(6) 0.012(6) 0.011(6)
C4S 0.069(10) 0.056(9) 0.042(10) -0.010(8) 0.019(8) -0.024(8)
O1S' 0.082(7) 0.084(7) 0.081(7) 0.008(6) 0.016(6) -0.007(6)
C1S' 0.076(8) 0.092(8) 0.082(8) 0.001(7) 0.018(6) -0.004(7)
C2S' 0.040(9) 0.080(11) 0.076(11) -0.010(9) 0.011(8) -0.010(9)
C3S' 0.084(8) 0.071(8) 0.084(8) 0.006(7) 0.017(6) -0.014(7)
C4S' 0.085(13) 0.040(11) 0.084(12) 0.015(9) 0.016(11) -0.032(10)

loop_
_atom_type_symbol
_atom_type_description
_atom_type_scat_dispersion_real
_atom_type_scat_dispersion_imag
_atom_type_scat_source
C C 0.0033 0.0016 'International Tables Vol C Tables 4.2.6.8 and 6.1.1.4'
H H 0.0000 0.0000 'International Tables Vol C Tables 4.2.6.8 and 6.1.1.4'
O O 0.0106 0.0060 'International Tables Vol C Tables 4.2.6.8 and 6.1.1.4'
Fe Fe 0.3463 0.8444 'International Tables Vol C Tables 4.2.6.8 and 6.1.1.4'
N N 0.0061 0.0033 'International Tables Vol C Tables 4.2.6.8 and 6.1.1.4'
Cl Cl 0.1484 0.1585 'International Tables Vol C Tables 4.2.6.8 and 6.1.1.4'

loop_
_geom_angle_atom_site_label_1
_geom_angle_atom_site_label_2
_geom_angle_atom_site_label_3
_geom_angle
O1 Fe1 O2 91.99(7)
O1 Fe1 N2 126.35(8)
O2 Fe1 N2 86.03(7)
O1 Fe1 N1 85.73(7)
O2 Fe1 N1 167.84(7)
N2 Fe1 N1 85.72(7)
O1 Fe1 Cl1 116.36(6)
O2 Fe1 Cl1 100.42(6)
N2 Fe1 Cl1 116.70(6)
N1 Fe1 Cl1 91.27(6)
C7 N1 C8 118.1(2)
C7 N1 Fe1 123.25(16)
C8 N1 Fe1 116.79(15)
C15 N2 C14 117.2(2)
C15 N2 Fe1 123.27(16)
C14 N2 Fe1 119.40(14)
C1 O1 Fe1 134.98(15)
C21 O2 Fe1 130.89(15)
O1 C1 C6 120.9(2)
O1 C1 C2 119.6(2)
C6 C1 C2 119.5(2)
C3 C2 C1 117.1(2)
C3 C2 C22 122.5(2)
C1 C2 C22 120.4(2)
C2 C3 C4 124.7(2)
C5 C4 C3 116.7(2)
C5 C4 C26 120.8(2)
C3 C4 C26 122.6(2)
C4 C5 C6 121.6(2)
C5 C6 C1 120.3(2)
C5 C6 C7 116.7(2)
C1 C6 C7 123.0(2)
N1 C7 C6 126.3(2)
C9 C8 C13 121.0(2)
C9 C8 N1 121.6(2)
C13 C8 N1 117.2(2)
C10 C9 C8 119.6(2)
C11 C10 C9 120.0(2)
C10 C11 C12 120.2(2)
C13 C12 C11 120.7(2)
C12 C13 C8 118.4(2)
C12 C13 C14 122.1(2)
C8 C13 C14 119.4(2)
N2 C14 C13 110.66(19)
N2 C15 C16 127.2(2)
C21 C16 C17 120.3(2)
C21 C16 C15 122.3(2)
C17 C16 C15 117.4(2)
C18 C17 C16 121.5(2)
C17 C18 C19 116.9(2)
C17 C18 C30 123.3(2)
C19 C18 C30 119.8(2)
C20 C19 C18 124.7(2)
C19 C20 C21 117.3(2)
C19 C20 C34 122.1(2)
C21 C20 C34 120.6(2)
O2 C21 C16 120.0(2)
O2 C21 C20 120.7(2)
C16 C21 C20 119.2(2)
C24 C22 C23 110.4(2)
C24 C22 C2 109.4(2)
C23 C22 C2 110.6(2)
C24 C22 C25 107.6(2)
C23 C22 C25 107.2(2)
C2 C22 C25 111.6(2)
C29' C26 C4 114.6(3)
C27 C26 C4 112.9(2)
C27 C26 C28 110.0(3)
C4 C26 C28 108.2(2)
C29' C26 C27' 110.9(5)
C4 C26 C27' 108.0(3)
C27 C26 C29 109.1(3)
C4 C26 C29 108.6(2)
C28 C26 C29 107.9(3)
C29' C26 C28' 108.7(5)
C4 C26 C28' 108.7(3)
C27' C26 C28' 105.6(4)
C31 C30 C32 107.9(2)
C31 C30 C18 111.4(2)
C32 C30 C18 109.3(2)
C31 C30 C33 108.1(2)
C32 C30 C33 109.7(2)
C18 C30 C33 110.2(2)
C20 C34 C35 108.9(2)
C20 C34 C36 111.5(2)
C35 C34 C36 108.1(2)
C20 C34 C37 111.3(2)
C35 C34 C37 110.0(2)
C36 C34 C37 107.0(2)
C1S O1S C3S 112.7(10)
O1S C1S C2S 111.3(14)
O1S C3S C4S 107.0(15)
C3S' O1S' C1S' 117.0(18)
O1S' C1S' C2S' 102.2(18)
O1S' C3S' C4S' 113(2)

loop_
_geom_bond_atom_site_label_1
_geom_bond_atom_site_label_2
_geom_bond_distance
Fe1 O1 1.8659(16)
Fe1 O2 1.8995(16)
Fe1 N2 2.0858(19)
Fe1 N1 2.139(2)
Fe1 Cl1 2.2466(7)
N1 C7 1.297(3)
N1 C8 1.432(3)
N2 C15 1.295(3)
N2 C14 1.480(3)
O1 C1 1.329(3)
O2 C21 1.323(3)
C1 C6 1.409(3)
C1 C2 1.423(3)
C2 C3 1.387(3)
C2 C22 1.537(3)
C3 C4 1.407(3)
C4 C5 1.381(3)
C4 C26 1.535(3)
C5 C6 1.405(3)
C6 C7 1.437(3)
C8 C9 1.389(3)
C8 C13 1.398(3)
C9 C10 1.385(3)
C10 C11 1.385(3)
C11 C12 1.389(3)
C12 C13 1.387(3)
C13 C14 1.506(3)
C15 C16 1.433(3)
C16 C21 1.411(3)
C16 C17 1.416(3)
C17 C18 1.372(3)
C18 C19 1.410(3)
C18 C30 1.534(3)
C19 C20 1.387(3)
C20 C21 1.425(3)
C20 C34 1.533(3)
C22 C24 1.534(4)
C22 C23 1.537(4)
C22 C25 1.539(3)
C26 C29' 1.486(6)
C26 C27 1.507(4)
C26 C28 1.538(4)
C26 C27' 1.546(6)
C26 C29 1.554(4)
C26 C28' 1.567(6)
C30 C31 1.529(4)
C30 C32 1.532(4)
C30 C33 1.539(4)
C34 C35 1.534(4)
C34 C36 1.535(4)
C34 C37 1.541(3)
O1S C1S 1.446(9)
O1S C3S 1.458(9)
C1S C2S 1.550(9)
C3S C4S 1.536(9)
O1S' C3S' 1.446(10)
O1S' C1S' 1.461(10)
C1S' C2S' 1.536(10)
C3S' C4S' 1.552(10)

loop_
_geom_torsion_atom_site_label_1
_geom_torsion_atom_site_label_2
_geom_torsion_atom_site_label_3
_geom_torsion_atom_site_label_4
_geom_torsion
O2 Fe1 O1 C1 165.3(2)
N2 Fe1 O1 C1 -108.2(2)
N1 Fe1 O1 C1 -26.7(2)
Cl1 Fe1 O1 C1 62.6(2)
O1 Fe1 O2 C21 163.5(2)
N2 Fe1 O2 C21 37.2(2)
N1 Fe1 O2 C21 84.6(4)
Cl1 Fe1 O2 C21 -79.2(2)
Fe1 O1 C1 C6 19.2(4)
Fe1 O1 C1 C2 -163.04(17)
O1 C1 C2 C3 -179.7(2)
C6 C1 C2 C3 -1.8(3)
O1 C1 C2 C22 1.3(3)
C6 C1 C2 C22 179.2(2)
C1 C2 C3 C4 0.5(4)
C22 C2 C3 C4 179.5(2)
C2 C3 C4 C5 1.0(4)
C2 C3 C4 C26 -179.5(2)
C3 C4 C5 C6 -1.1(4)
C26 C4 C5 C6 179.3(2)
C4 C5 C6 C1 -0.2(4)
C4 C5 C6 C7 176.8(2)
O1 C1 C6 C5 179.5(2)
C2 C1 C6 C5 1.7(4)
O1 C1 C6 C7 2.7(4)
C2 C1 C6 C7 -175.1(2)
C8 N1 C7 C6 -177.9(2)
Fe1 N1 C7 C6 -13.9(3)
C5 C6 C7 N1 -179.6(2)
C1 C6 C7 N1 -2.7(4)
C7 N1 C8 C9 44.2(3)
Fe1 N1 C8 C9 -120.8(2)
C7 N1 C8 C13 -139.1(2)
Fe1 N1 C8 C13 55.8(2)
C13 C8 C9 C10 1.3(4)
N1 C8 C9 C10 177.8(2)
C8 C9 C10 C11 0.5(4)
C9 C10 C11 C12 -1.4(4)
C10 C11 C12 C13 0.4(4)
C11 C12 C13 C8 1.3(4)
C11 C12 C13 C14 -179.6(2)
C9 C8 C13 C12 -2.2(4)
N1 C8 C13 C12 -178.8(2)
C9 C8 C13 C14 178.7(2)
N1 C8 C13 C14 2.1(3)
C15 N2 C14 C13 -118.4(2)
Fe1 N2 C14 C13 57.4(2)
C12 C13 C14 N2 118.5(2)
C8 C13 C14 N2 -62.4(3)
C14 N2 C15 C16 -179.0(2)
Fe1 N2 C15 C16 5.4(3)
N2 C15 C16 C21 10.4(4)
N2 C15 C16 C17 -172.1(2)
C21 C16 C17 C18 -2.4(4)
C15 C16 C17 C18 -180.0(2)
C16 C17 C18 C19 0.9(3)
C16 C17 C18 C30 -177.7(2)
C17 C18 C19 C20 1.9(4)
C30 C18 C19 C20 -179.4(2)
C18 C19 C20 C21 -3.0(4)
C18 C19 C20 C34 175.6(2)
Fe1 O2 C21 C16 -32.9(3)
Fe1 O2 C21 C20 150.12(18)
C17 C16 C21 O2 -175.8(2)
C15 C16 C21 O2 1.6(3)
C17 C16 C21 C20 1.2(3)
C15 C16 C21 C20 178.6(2)
C19 C20 C21 O2 178.4(2)
C34 C20 C21 O2 -0.2(3)
C19 C20 C21 C16 1.4(3)
C34 C20 C21 C16 -177.3(2)
C3 C2 C22 C24 -116.2(3)
C1 C2 C22 C24 62.7(3)
C3 C2 C22 C23 122.0(3)
C1 C2 C22 C23 -59.1(3)
C3 C2 C22 C25 2.7(3)
C1 C2 C22 C25 -178.3(2)
C5 C4 C26 C29' 0.3(5)
C3 C4 C26 C29' -179.3(5)
C5 C4 C26 C27 -173.7(3)
C3 C4 C26 C27 6.7(4)
C5 C4 C26 C28 64.3(3)
C3 C4 C26 C28 -115.2(3)
C5 C4 C26 C27' -123.9(4)
C3 C4 C26 C27' 56.6(5)
C5 C4 C26 C29 -52.6(3)
C3 C4 C26 C29 127.8(3)
C5 C4 C26 C28' 122.0(4)
C3 C4 C26 C28' -57.6(4)
C17 C18 C30 C31 -11.3(3)
C19 C18 C30 C31 170.1(2)
C17 C18 C30 C32 108.0(3)
C19 C18 C30 C32 -70.6(3)
C17 C18 C30 C33 -131.3(3)
C19 C18 C30 C33 50.1(3)
C19 C20 C34 C35 -116.4(3)
C21 C20 C34 C35 62.2(3)
C19 C20 C34 C36 2.8(3)
C21 C20 C34 C36 -178.7(2)
C19 C20 C34 C37 122.1(3)
C21 C20 C34 C37 -59.3(3)
C3S O1S C1S C2S -178.8(19)
C1S O1S C3S C4S -161(2)
C3S' O1S' C1S' C2S' -173(3)
C1S' O1S' C3S' C4S' -159(5)
